data_7225887
loop_
_publ_author_name
'Spaniol, Jacqueline M.'
'Wheeler, Kraig A.'

_publ_section_title
;
 Accessing Centnerszwer's quasiracemate -- molecular shape controlled
 molecular recognition
;
_journal_issue 69
_journal_name_full 'RSC Adv.'
_journal_page_first 64921
_journal_paper_doi 10.1039/C6RA08131B
_journal_volume 6
_journal_year 2016
_chemical_formula_moiety 'C4 H4 Br O4, C3 H5 N2'
_chemical_formula_sum 'C7 H9 Br N2 O4'
_chemical_formula_weight 265.07
_chemical_melting_point 404.5(15)
_space_group_crystal_system triclinic
_space_group_IT_number 2
_space_group_name_Hall '-P 1'
_space_group_name_H-M_alt 'P -1'
_symmetry_space_group_name_Hall '-P 1'
_symmetry_space_group_name_H-M 'P -1'
_atom_sites_solution_hydrogens mixed
_audit_creation_method SHELXL-2014/7
_audit_update_record
;
2016-03-25 deposited with the CCDC.
2016-06-27 downloaded from the CCDC.
;
_cell_angle_alpha 101.264(3)
_cell_angle_beta 106.468(3)
_cell_angle_gamma 118.411(2)
_cell_formula_units_Z 2
_cell_length_a 8.0994(4)
_cell_length_b 8.3605(4)
_cell_length_c 8.8967(7)
_cell_measurement_reflns_used 8020
_cell_measurement_temperature 100(2)
_cell_measurement_theta_max 68.46
_cell_measurement_theta_min 5.64
_cell_volume 467.59(5)
_computing_cell_refinement APEX2
_computing_data_collection 'APEX2 (Bruker, 2014)'
_computing_data_reduction
;
SADABS (Bruker, 2013) and XPREP (Bruker, 2013)
;
_computing_molecular_graphics 'XSEED (Barbour, 2001)'
_computing_publication_material 'XSEED (Barbour, 2001)'
_computing_structure_refinement 'SHELXL-2014/7 (Sheldrick, 2014)'
_diffrn_ambient_temperature 100(2)
_diffrn_detector_area_resol_mean 8.33
_diffrn_measured_fraction_theta_full 0.979
_diffrn_measured_fraction_theta_max 0.979
_diffrn_measurement_device_type 'Bruker APEXII CCD'
_diffrn_measurement_method 'phi and omega scans'
_diffrn_radiation_type CuK\a
_diffrn_radiation_wavelength 1.54178
_diffrn_reflns_av_R_equivalents 0.0420
_diffrn_reflns_av_unetI/netI 0.0260
_diffrn_reflns_Laue_measured_fraction_full 0.979
_diffrn_reflns_Laue_measured_fraction_max 0.979
_diffrn_reflns_limit_h_max 9
_diffrn_reflns_limit_h_min -9
_diffrn_reflns_limit_k_max 10
_diffrn_reflns_limit_k_min -10
_diffrn_reflns_limit_l_max 9
_diffrn_reflns_limit_l_min -10
_diffrn_reflns_number 10122
_diffrn_reflns_point_group_measured_fraction_full 0.979
_diffrn_reflns_point_group_measured_fraction_max 0.979
_diffrn_reflns_theta_full 67.679
_diffrn_reflns_theta_max 68.230
_diffrn_reflns_theta_min 5.635
_diffrn_source 'fine-focus sealed tube'
_exptl_absorpt_coefficient_mu 5.987
_exptl_absorpt_correction_T_max 0.911
_exptl_absorpt_correction_T_min 0.553
_exptl_absorpt_correction_type multi-scan
_exptl_absorpt_process_details 'SADABS-2014/7, Bruker AXS'
_exptl_crystal_colour colourless
_exptl_crystal_density_diffrn 1.883
_exptl_crystal_description 'transparent prism'
_exptl_crystal_F_000 264
_exptl_crystal_recrystallization_method 'Re-crystallisation from solvent'
_exptl_crystal_size_max 0.212
_exptl_crystal_size_mid 0.079
_exptl_crystal_size_min 0.074
_refine_diff_density_max 1.786
_refine_diff_density_min -0.752
_refine_diff_density_rms 0.166
_refine_ls_extinction_method none
_refine_ls_goodness_of_fit_ref 1.103
_refine_ls_hydrogen_treatment mixed
_refine_ls_matrix_type full
_refine_ls_number_parameters 136
_refine_ls_number_reflns 1670
_refine_ls_number_restraints 3
_refine_ls_restrained_S_all 1.102
_refine_ls_R_factor_all 0.0436
_refine_ls_R_factor_gt 0.0425
_refine_ls_shift/su_max 0.000
_refine_ls_shift/su_mean 0.000
_refine_ls_structure_factor_coef Fsqd
_refine_ls_weighting_details 'w=1/[\s^2^(Fo^2^)+(0.0877P)^2^+0.4364P] where P=(Fo^2^+2Fc^2^)/3'
_refine_ls_weighting_scheme calc
_refine_ls_wR_factor_gt 0.1140
_refine_ls_wR_factor_ref 0.1158
_reflns_Friedel_coverage 0.000
_reflns_number_gt 1605
_reflns_number_total 1670
_reflns_threshold_expression 'I > 2\s(I)'
_cod_data_source_file c6ra08131b2.cif
_cod_data_source_block 14kaw22
_cod_depositor_comments
;
The following automatic conversions were performed:

'_chemical_melting_point' value '403-406' was changed to '404.5(15)'
- the average value was taken and precision was estimated.

Automatic conversion script
Id: cif_fix_values 4268 2015-11-12 08:31:59Z antanas 
;
_cod_database_code 7225887
_shelx_shelxl_version_number 2014/7
_shelx_space_group_comment
;
The symmetry employed for this shelxl refinement is uniquely defined
by the following loop, which should always be used as a source of
symmetry information in preference to the above space-group names.
They are only intended as comments.
;
_shelx_estimated_absorpt_t_min 0.363
_shelx_estimated_absorpt_t_max 0.666
_solvent_exptl_crystal_recrystallization_method '5:1 methanol:water/acetone'

loop_
_space_group_symop_operation_xyz
'x, y, z'
'-x, -y, -z'

loop_
_atom_site_label
_atom_site_type_symbol
_atom_site_fract_x
_atom_site_fract_y
_atom_site_fract_z
_atom_site_U_iso_or_equiv
_atom_site_adp_type
_atom_site_occupancy
_atom_site_site_symmetry_order
_atom_site_calc_flag
_atom_site_refinement_flags_posn
_atom_site_refinement_flags_adp
Br1 Br 0.19737(5) 0.79891(5) 0.84041(4) 0.0232(2) Uani 1 1 d . .
O1 O -0.1861(4) 0.6572(4) 0.4194(3) 0.0227(5) Uani 1 1 d . .
O2 O -0.1093(4) 0.9058(4) 0.6376(3) 0.0232(6) Uani 1 1 d . .
O3 O 0.5004(4) 0.7467(4) 0.5235(3) 0.0250(6) Uani 1 1 d D .
H22 H 0.629(4) 0.793(7) 0.557(6) 0.030 Uiso 1 1 d D U
O4 O 0.5881(4) 1.0170(4) 0.7244(3) 0.0221(5) Uani 1 1 d . .
N1 N -0.5860(5) 0.4560(5) 0.1779(4) 0.0228(7) Uani 1 1 d D .
H20 H -0.474(5) 0.520(6) 0.267(4) 0.027 Uiso 1 1 d D U
N2 N -0.8417(4) 0.2300(4) -0.0622(4) 0.0196(6) Uani 1 1 d D .
H21 H -0.917(6) 0.124(4) -0.151(4) 0.023 Uiso 1 1 d D U
C1 C -0.0647(5) 0.8021(5) 0.5559(4) 0.0185(7) Uani 1 1 d . .
C2 C 0.1628(5) 0.8682(5) 0.6379(4) 0.0188(7) Uani 1 1 d . .
H2 H 0.2557 1.0149 0.6766 0.023 Uiso 1 1 calc R U
C3 C 0.2258(5) 0.7739(5) 0.5244(4) 0.0205(7) Uani 1 1 d . .
H3A H 0.1876 0.7913 0.4157 0.025 Uiso 1 1 calc R U
H3B H 0.1466 0.6303 0.4981 0.025 Uiso 1 1 calc R U
C4 C 0.4568(5) 0.8591(5) 0.6028(4) 0.0190(7) Uani 1 1 d . .
C5 C -0.6821(6) 0.2713(6) 0.0723(5) 0.0259(8) Uani 1 1 d . .
H5 H -0.6435 0.1831 0.0898 0.031 Uiso 1 1 calc R U
C6 C -0.6867(5) 0.5367(5) 0.1089(5) 0.0217(7) Uani 1 1 d . .
H6 H -0.6508 0.6670 0.1577 0.026 Uiso 1 1 calc R U
C7 C -0.8472(6) 0.3928(6) -0.0424(5) 0.0246(8) Uani 1 1 d . .
H7 H -0.9455 0.4035 -0.1204 0.030 Uiso 1 1 calc R U

loop_
_atom_site_aniso_label
_atom_site_aniso_U_11
_atom_site_aniso_U_22
_atom_site_aniso_U_33
_atom_site_aniso_U_23
_atom_site_aniso_U_13
_atom_site_aniso_U_12
Br1 0.0229(3) 0.0285(3) 0.0155(3) 0.00721(19) 0.00490(19) 0.0152(2)
O1 0.0126(11) 0.0252(12) 0.0150(13) -0.0043(10) -0.0033(9) 0.0101(10)
O2 0.0129(11) 0.0237(12) 0.0196(13) -0.0050(10) -0.0009(10) 0.0107(10)
O3 0.0111(11) 0.0272(14) 0.0213(14) -0.0045(10) -0.0023(10) 0.0108(10)
O4 0.0155(12) 0.0245(12) 0.0185(13) 0.0011(10) 0.0018(10) 0.0118(10)
N1 0.0151(14) 0.0256(15) 0.0132(15) -0.0024(12) -0.0045(11) 0.0113(12)
N2 0.0134(13) 0.0193(14) 0.0116(15) -0.0035(11) -0.0020(11) 0.0071(11)
C1 0.0123(15) 0.0221(16) 0.0133(17) 0.0020(13) 0.0008(13) 0.0090(13)
C2 0.0130(15) 0.0222(16) 0.0157(17) 0.0037(13) 0.0018(13) 0.0099(13)
C3 0.0131(16) 0.0243(17) 0.0152(17) 0.0012(13) -0.0001(13) 0.0105(13)
C4 0.0131(16) 0.0237(17) 0.0141(17) 0.0050(13) 0.0006(13) 0.0101(14)
C5 0.0208(17) 0.0247(18) 0.0190(19) -0.0015(14) -0.0021(14) 0.0136(15)
C6 0.0191(16) 0.0209(17) 0.0162(18) 0.0017(13) 0.0008(14) 0.0111(14)
C7 0.0209(17) 0.0277(19) 0.0167(19) 0.0034(15) 0.0005(14) 0.0140(15)

loop_
_atom_type_symbol
_atom_type_description
_atom_type_scat_dispersion_real
_atom_type_scat_dispersion_imag
_atom_type_scat_source
C C 0.0181 0.0091 'International Tables Vol C Tables 4.2.6.8 and 6.1.1.4'
H H 0.0000 0.0000 'International Tables Vol C Tables 4.2.6.8 and 6.1.1.4'
N N 0.0311 0.0180 'International Tables Vol C Tables 4.2.6.8 and 6.1.1.4'
O O 0.0492 0.0322 'International Tables Vol C Tables 4.2.6.8 and 6.1.1.4'
Br Br -0.6763 1.2805 'International Tables Vol C Tables 4.2.6.8 and 6.1.1.4'

loop_
_geom_angle_atom_site_label_1
_geom_angle_atom_site_label_2
_geom_angle_atom_site_label_3
_geom_angle
C4 O3 H22 116(3)
C5 N1 C6 109.0(3)
C5 N1 H20 126(3)
C6 N1 H20 124(3)
C5 N2 C7 108.9(3)
C5 N2 H21 125(3)
C7 N2 H21 126(3)
O1 C1 O2 126.2(3)
O1 C1 C2 118.6(3)
O2 C1 C2 115.2(3)
C3 C2 C1 114.8(3)
C3 C2 Br1 109.4(2)
C1 C2 Br1 105.9(2)
C3 C2 H2 108.8
C1 C2 H2 108.8
Br1 C2 H2 108.8
C2 C3 C4 113.3(3)
C2 C3 H3A 108.9
C4 C3 H3A 108.9
C2 C3 H3B 108.9
C4 C3 H3B 108.9
H3A C3 H3B 107.7
O4 C4 O3 123.8(3)
O4 C4 C3 124.0(3)
O3 C4 C3 112.2(3)
N1 C5 N2 108.4(3)
N1 C5 H5 125.8
N2 C5 H5 125.8
C7 C6 N1 106.2(3)
C7 C6 H6 126.9
N1 C6 H6 126.9
C6 C7 N2 107.5(3)
C6 C7 H7 126.3
N2 C7 H7 126.3

loop_
_geom_bond_atom_site_label_1
_geom_bond_atom_site_label_2
_geom_bond_distance
Br1 C2 1.984(4)
O1 C1 1.234(4)
O2 C1 1.270(4)
O3 C4 1.305(5)
O3 H22 0.85(2)
O4 C4 1.224(5)
N1 C5 1.322(5)
N1 C6 1.378(5)
N1 H20 0.84(2)
N2 C5 1.326(5)
N2 C7 1.361(5)
N2 H21 0.847(19)
C1 C2 1.531(4)
C2 C3 1.505(5)
C2 H2 1.0000
C3 C4 1.514(4)
C3 H3A 0.9900
C3 H3B 0.9900
C5 H5 0.9500
C6 C7 1.355(5)
C6 H6 0.9500
C7 H7 0.9500

loop_
_geom_hbond_atom_site_label_D
_geom_hbond_atom_site_label_H
_geom_hbond_atom_site_label_A
_geom_hbond_distance_DH
_geom_hbond_distance_HA
_geom_hbond_distance_DA
_geom_hbond_angle_DHA
_geom_hbond_site_symmetry_A
N1 H20 O1 0.84(2) 1.91(2) 2.719(4) 162(5) .
O3 H22 O2 0.85(2) 1.69(2) 2.538(3) 174(5) 1_655
N2 H21 O2 0.847(19) 1.90(2) 2.734(4) 171(5) 1_444

loop_
_geom_torsion_atom_site_label_1
_geom_torsion_atom_site_label_2
_geom_torsion_atom_site_label_3
_geom_torsion_atom_site_label_4
_geom_torsion
O1 C1 C2 C3 12.2(5)
O2 C1 C2 C3 -167.5(3)
O1 C1 C2 Br1 -108.7(3)
O2 C1 C2 Br1 71.7(3)
C1 C2 C3 C4 173.7(3)
Br1 C2 C3 C4 -67.4(3)
C2 C3 C4 O4 -16.9(5)
C2 C3 C4 O3 164.4(3)
C6 N1 C5 N2 -0.1(5)
C7 N2 C5 N1 0.2(5)
C5 N1 C6 C7 0.0(5)
N1 C6 C7 N2 0.2(4)
C5 N2 C7 C6 -0.3(4)
